data_1100353
loop_
_publ_author_name
'Reetz, Manfred T.'
'Kanand, J\"urgen'
'Griebenow, Nils'
'Harms, Klaus'

_publ_section_title
;
 Stereoselective Nucleophilic Addition Reactions of Reactive Pseudopeptides
;
_journal_coden_ASTM ACIEAY
_journal_issue 12
_journal_name_full
;
 Angewandte Chemie, International Edition in English
;
_journal_page_first 1626
_journal_page_last 1629
_journal_paper_doi 10.1002/anie.199216261
_journal_volume 31
_journal_year 1992
_chemical_formula_sum 'C20 H38 N2 O5'
_space_group_IT_number 19
_symmetry_cell_setting orthorhombic
_symmetry_Int_Tables_number 19
_symmetry_space_group_name_Hall 'P 2ac 2ab'
_symmetry_space_group_name_H-M 'P 21 21 21'
_cell_angle_alpha 90
_cell_angle_beta 90
_cell_angle_gamma 90
_cell_formula_units_Z 4
_cell_length_a 11.137(2)
_cell_length_b 11.260(2)
_cell_length_c 18.646(4)
_cod_database_code 1100353

loop_
_symmetry_equiv_pos_site_id
_symmetry_equiv_pos_as_xyz
1 x,y,z
2 1/2+x,1/2-y,-z
3 -x,1/2+y,1/2-z
4 1/2-x,-y,1/2+z

loop_
_atom_site_label
_atom_site_type_symbol
_atom_site_fract_x
_atom_site_fract_y
_atom_site_fract_z
N1 N -0.15835(26) 0.64150(25) 0.74195(16)
N2 N -0.03059(27) 0.78521(25) 0.83221(17)
O1 O -0.22718(28) 0.88823(24) 0.69686(18)
O2 O -0.06674(29) 0.86092(26) 0.62958(17)
O3 O -0.04701(20) 0.48121(20) 0.76968(15)
O4 O -0.15242(24) 0.71997(22) 0.92019(15)
O5 O -0.14553(23) 0.91520(19) 0.88861(13)
C1 C -0.17514(48) 0.84314(37) 0.64627(25)
C2 C -0.23723(37) 0.75295(30) 0.59723(20)
H1 H -0.21881(37) 0.77024(30) 0.54803(20)
H2 H -0.32222(37) 0.7620(3) 0.60388(20)
C3 C -0.20639(31) 0.62117(29) 0.6141(2)
H3 H -0.12029(31) 0.61887(29) 0.61209(20)
C4 C -0.24107(30) 0.58469(29) 0.69136(17)
H4 H -0.22787(30) 0.50082(29) 0.69621(17)
C5 C -0.36939(29) 0.60899(30) 0.71455(20)
H5 H -0.42205(29) 0.5725(3) 0.68027(20)
H6 H -0.38266(29) 0.69321(30) 0.71315(20)
C6 C -0.40371(31) 0.55934(30) 0.78772(20)
H7 H -0.34647(31) 0.58948(30) 0.82164(20)
C7 C -0.39894(38) 0.42312(34) 0.78877(24)
H8 H -0.45660(38) 0.39167(34) 0.75554(24)
H9 H -0.42133(38) 0.40137(34) 0.83672(24)
H10 H -0.32099(38) 0.39135(34) 0.77807(24)
C8 C -0.25070(36) 0.53783(33) 0.55218(19)
C9 C -0.37347(35) 0.57070(33) 0.52319(23)
H11 H -0.42867(35) 0.57260(33) 0.56271(23)
H12 H -0.39899(35) 0.51192(33) 0.48915(23)
H13 H -0.37151(35) 0.64717(33) 0.50047(23)
C10 C -0.25464(41) 0.40863(33) 0.57715(22)
H14 H -0.27488(41) 0.36441(33) 0.53482(22)
H15 H -0.31231(41) 0.39223(33) 0.61411(22)
H16 H -0.17608(41) 0.38588(33) 0.59329(22)
C11 C -0.16065(42) 0.54714(47) 0.49034(24)
H17 H -0.18636(42) 0.49738(47) 0.45146(24)
H18 H -0.08947(42) 0.51435(47) 0.51158(24)
H19 H -0.14372(42) 0.62538(47) 0.47255(24)
C12 C -0.52800(35) 0.60060(39) 0.81020(23)
H20 H -0.58500(35) 0.56840(39) 0.77683(23)
H21 H -0.53218(35) 0.68574(39) 0.80925(23)
H22 H -0.54623(35) 0.57270(39) 0.85761(23)
C13 C -0.06784(29) 0.58968(31) 0.77442(20)
C14 C 0.01817(29) 0.66849(28) 0.81697(20)
H23 H 0.03378(29) 0.63049(28) 0.86211(20)
C15 C 0.13501(30) 0.67855(30) 0.77562(24)
H24 H 0.12498(30) 0.72058(30) 0.73123(24)
H25 H 0.16565(30) 0.60044(30) 0.76607(24)
H26 H 0.1905(3) 0.72081(30) 0.80564(24)
C16 C -0.11274(34) 0.79949(32) 0.88385(22)
C17 C -0.25232(37) 0.94877(32) 0.92869(22)
C18 C -0.23093(44) 0.93529(37) 1.00744(22)
H27 H -0.30439(44) 0.96339(37) 1.02835(22)
H28 H -0.16498(44) 0.98179(37) 1.02506(22)
H29 H -0.21906(44) 0.85351(37) 1.02014(22)
C19 C -0.26643(38) 1.07935(31) 0.90902(23)
H30 H -0.33313(38) 1.11277(31) 0.93464(23)
H31 H -0.27948(38) 1.08780(31) 0.85839(23)
H32 H -0.19409(38) 1.12018(31) 0.92230(23)
C20 C -0.35834(36) 0.87647(39) 0.90279(31)
H33 H -0.43347(36) 0.90342(39) 0.92208(31)
H34 H -0.34454(36) 0.79580(39) 0.91726(31)
H35 H -0.36077(36) 0.88082(39) 0.85139(31)
H36 H -0.0043(27) 0.8392(26) 0.8063(17)
H37 H -0.1718(26) 0.7068(25) 0.7523(17)
H38 H 0.0065(25) 0.7968(24) 0.6191(17)

loop_
_atom_type_symbol
_atom_type_radius_bond
C 0.68
H 0.23
N 0.68
O 0.68
